data_2204498
loop_
_publ_author_name
'Parvez, Masood'
'Shahzadi, Saira'
'Shahid, Khadija'
'Ali, Saqib'

_publ_section_title
;
 3-[(2,4,6-Trichloroanilino)carbonyl]prop-2-enoic acid
;
_journal_issue 11
_journal_name_full 'Acta Crystallographica Section E'
_journal_page_first o2082
_journal_page_last o2084
_journal_paper_doi 10.1107/S1600536804026030
_journal_volume 60
_journal_year 2004
_chemical_formula_iupac 'C10 H6 Cl3 N O3'
_chemical_formula_moiety 'C10 H6 Cl3 N O3'
_chemical_formula_sum 'C10 H6 Cl3 N O3'
_chemical_formula_weight 294.51
_chemical_name_systematic
;
3-[(2,4,6-Trichloroanilino)carbonyl]prop-2-enoic acid
;
_space_group_IT_number 2
_symmetry_cell_setting triclinic
_symmetry_space_group_name_Hall '-P 1'
_symmetry_space_group_name_H-M 'P -1'
_atom_sites_solution_hydrogens geom
_atom_sites_solution_primary direct
_atom_sites_solution_secondary difmap
_cell_angle_alpha 98.372(7)
_cell_angle_beta 102.792(8)
_cell_angle_gamma 92.732(9)
_cell_formula_units_Z 4
_cell_length_a 7.0620(10)
_cell_length_b 12.665(2)
_cell_length_c 13.875(3)
_cell_measurement_reflns_used 10295
_cell_measurement_temperature 173(2)
_cell_measurement_theta_max 27.5
_cell_measurement_theta_min 3.3
_cell_volume 1193.2(4)
_computing_cell_refinement 'HKL DENZO (Otwinowski & Minor, 1997)'
_computing_data_collection 'COLLECT (Hooft, 1998)'
_computing_data_reduction 'SCALEPACK (Otwinowski & Minor, 1997)'
_computing_molecular_graphics 'ORTEPII (Johnson, 1976)'
_computing_publication_material SHELXL97
_computing_structure_refinement 'SHELXL97 (Sheldrick, 1997)'
_computing_structure_solution 'SAPI91 (Fan, 1991)'
_diffrn_ambient_temperature 173(2)
_diffrn_measured_fraction_theta_full 0.991
_diffrn_measured_fraction_theta_max 0.991
_diffrn_measurement_device_type 'Nonius KappaCCD area-detector'
_diffrn_measurement_method '\w and \f '
_diffrn_radiation_monochromator graphite
_diffrn_radiation_source 'fine-focus sealed tube'
_diffrn_radiation_type MoK\a
_diffrn_radiation_wavelength 0.71073
_diffrn_reflns_av_R_equivalents 0.024
_diffrn_reflns_av_sigmaI/netI 0.046
_diffrn_reflns_limit_h_max 9
_diffrn_reflns_limit_h_min -9
_diffrn_reflns_limit_k_max 15
_diffrn_reflns_limit_k_min -16
_diffrn_reflns_limit_l_max 17
_diffrn_reflns_limit_l_min -17
_diffrn_reflns_number 10295
_diffrn_reflns_theta_full 27.5
_diffrn_reflns_theta_max 27.5
_diffrn_reflns_theta_min 3.3
_exptl_absorpt_coefficient_mu 0.76
_exptl_absorpt_correction_T_max 0.942
_exptl_absorpt_correction_T_min 0.928
_exptl_absorpt_correction_type multi-scan
_exptl_absorpt_process_details '(SORTAV; Blessing, 1997)'
_exptl_crystal_colour colorless
_exptl_crystal_density_diffrn 1.639
_exptl_crystal_density_meas ?
_exptl_crystal_density_method .
_exptl_crystal_description prism
_exptl_crystal_F_000 592
_exptl_crystal_size_max 0.10
_exptl_crystal_size_mid 0.08
_exptl_crystal_size_min 0.08
_refine_diff_density_max 0.23
_refine_diff_density_min -0.42
_refine_ls_extinction_method none
_refine_ls_goodness_of_fit_ref 1.02
_refine_ls_hydrogen_treatment mixed
_refine_ls_matrix_type full
_refine_ls_number_parameters 319
_refine_ls_number_reflns 5428
_refine_ls_number_restraints 0
_refine_ls_restrained_S_all 1.02
_refine_ls_R_factor_all 0.066
_refine_ls_R_factor_gt 0.038
_refine_ls_shift/su_max 0.000
_refine_ls_shift/su_mean 0.00
_refine_ls_structure_factor_coef Fsqd
_refine_ls_weighting_details 'calc w = 1/[\s^2^(Fo^2^)+(0.050P)^2^+0.16P] where P=(Fo^2^+2Fc^2^)/3'
_refine_ls_weighting_scheme calc
_refine_ls_wR_factor_gt 0.091
_refine_ls_wR_factor_ref 0.104
_reflns_number_gt 3762
_reflns_number_total 5428
_reflns_threshold_expression >2\s(I)
_cod_data_source_file fl6126.cif
_cod_data_source_block I
_cod_database_code 2204498
_cod_database_fobs_code 2204498

loop_
_symmetry_equiv_pos_as_xyz
'x, y, z'
'-x, -y, -z'

loop_
_atom_site_label
_atom_site_fract_x
_atom_site_fract_y
_atom_site_fract_z
_atom_site_U_iso_or_equiv
_atom_site_adp_type
_atom_site_calc_flag
_atom_site_refinement_flags
_atom_site_occupancy
_atom_site_type_symbol
Cl1 0.32249(8) -0.17338(5) 0.19859(4) 0.05756(18) Uani d . 1 Cl
Cl2 -0.26885(10) -0.13183(5) -0.10711(4) 0.06113(19) Uani d . 1 Cl
Cl3 -0.28011(9) 0.04975(4) 0.26538(4) 0.05489(17) Uani d . 1 Cl
O1 0.3658(2) 0.31959(11) 0.63156(11) 0.0510(4) Uani d . 1 O
O2 0.2432(2) 0.29361(11) 0.46975(11) 0.0477(4) Uani d . 1 O
H1O 0.208(3) 0.245(2) 0.4182(19) 0.057 Uiso d . 1 H
O3 0.1605(3) 0.13332(10) 0.33694(10) 0.0520(4) Uani d . 1 O
N1 0.1040(2) -0.04464(12) 0.32660(12) 0.0343(4) Uani d . 1 N
H1N 0.114(3) -0.1016(18) 0.3543(16) 0.041 Uiso d . 1 H
C1 0.3028(3) 0.25810(14) 0.55428(14) 0.0363(4) Uani d . 1 C
C2 0.2942(3) 0.14136(14) 0.55833(14) 0.0365(4) Uani d . 1 C
H2 0.3352 0.1246 0.6239 0.044 Uiso calc R 1 H
C3 0.2399(3) 0.05580(14) 0.48729(14) 0.0347(4) Uani d . 1 C
H3 0.2498 -0.0118 0.5092 0.042 Uiso calc R 1 H
C4 0.1662(3) 0.05316(14) 0.37867(14) 0.0351(4) Uani d . 1 C
C5 0.0157(3) -0.06231(13) 0.22257(14) 0.0324(4) Uani d . 1 C
C6 0.1026(3) -0.12290(15) 0.15519(15) 0.0368(4) Uani d . 1 C
C7 0.0155(3) -0.14497(16) 0.05339(15) 0.0416(5) Uani d . 1 C
H7 0.0758 -0.1873 0.0083 0.050 Uiso calc R 1 H
C8 -0.1593(3) -0.10430(16) 0.01943(15) 0.0423(5) Uani d . 1 C
C9 -0.2498(3) -0.04356(16) 0.08412(15) 0.0445(5) Uani d . 1 C
H9 -0.3709 -0.0160 0.0597 0.053 Uiso calc R 1 H
C10 -0.1609(3) -0.02346(14) 0.18522(15) 0.0382(5) Uani d . 1 C
Cl4 0.20786(10) 0.54345(5) 0.19676(5) 0.06137(18) Uani d . 1 Cl
Cl5 0.27323(9) 0.32719(4) -0.15478(4) 0.05137(16) Uani d . 1 Cl
Cl6 0.83176(9) 0.31758(5) 0.17480(5) 0.06246(18) Uani d . 1 Cl
O4 0.8874(2) 0.25018(12) 0.61572(13) 0.0574(4) Uani d . 1 O
O5 0.6925(3) 0.20150(11) 0.46722(13) 0.0551(4) Uani d . 1 O
H5O 0.636(4) 0.226(2) 0.418(2) 0.066 Uiso d . 1 H
O6 0.5608(2) 0.29213(10) 0.32217(11) 0.0484(4) Uani d . 1 O
N2 0.5835(3) 0.45790(13) 0.28293(12) 0.0388(4) Uani d . 1 N
H2N 0.608(3) 0.5242(19) 0.3070(17) 0.047 Uiso d . 1 H
C11 0.7914(3) 0.27493(16) 0.53952(17) 0.0425(5) Uani d . 1 C
C12 0.7825(3) 0.39004(15) 0.52980(16) 0.0409(5) Uani d . 1 C
H12 0.8400 0.4378 0.5897 0.049 Uiso calc R 1 H
C13 0.7088(3) 0.43855(14) 0.45247(15) 0.0385(5) Uani d . 1 C
H13 0.7202 0.5146 0.4654 0.046 Uiso calc R 1 H
C14 0.6111(3) 0.38886(14) 0.34875(15) 0.0371(4) Uani d . 1 C
C15 0.5082(3) 0.42438(14) 0.17890(14) 0.0362(4) Uani d . 1 C
C16 0.3343(3) 0.45858(15) 0.13008(15) 0.0404(5) Uani d . 1 C
C17 0.2594(3) 0.42843(16) 0.02731(16) 0.0437(5) Uani d . 1 C
H17 0.1396 0.4523 -0.0048 0.052 Uiso calc R 1 H
C18 0.3628(3) 0.36341(15) -0.02646(15) 0.0409(5) Uani d . 1 C
C19 0.5366(3) 0.32834(16) 0.01881(16) 0.0438(5) Uani d . 1 C
H19 0.6062 0.2833 -0.0194 0.053 Uiso calc R 1 H
C20 0.6091(3) 0.35946(16) 0.12097(16) 0.0407(5) Uani d . 1 C

loop_
_atom_site_aniso_label
_atom_site_aniso_U_11
_atom_site_aniso_U_22
_atom_site_aniso_U_33
_atom_site_aniso_U_12
_atom_site_aniso_U_13
_atom_site_aniso_U_23
Cl1 0.0479(3) 0.0717(4) 0.0452(3) 0.0131(3) 0.0057(3) -0.0112(3)
Cl2 0.0865(5) 0.0600(4) 0.0269(3) -0.0126(3) -0.0048(3) 0.0081(2)
Cl3 0.0721(4) 0.0477(3) 0.0476(3) 0.0246(3) 0.0170(3) 0.0054(2)
O1 0.0808(11) 0.0289(7) 0.0342(8) -0.0026(7) 0.0030(8) -0.0066(6)
O2 0.0821(11) 0.0240(7) 0.0312(8) 0.0005(7) 0.0039(7) 0.0012(6)
O3 0.0965(12) 0.0277(7) 0.0265(8) -0.0097(7) 0.0062(8) 0.0038(6)
N1 0.0518(10) 0.0230(8) 0.0253(8) 0.0014(7) 0.0052(7) 0.0019(6)
C1 0.0456(11) 0.0284(9) 0.0319(11) -0.0005(8) 0.0078(9) -0.0016(8)
C2 0.0484(12) 0.0303(10) 0.0276(10) 0.0014(8) 0.0026(9) 0.0043(8)
C3 0.0491(12) 0.0246(9) 0.0281(10) 0.0009(8) 0.0048(9) 0.0042(7)
C4 0.0498(12) 0.0262(9) 0.0273(10) -0.0012(8) 0.0082(9) 0.0009(8)
C5 0.0474(11) 0.0228(9) 0.0249(10) -0.0037(8) 0.0066(8) 0.0012(7)
C6 0.0418(11) 0.0330(10) 0.0323(11) -0.0035(8) 0.0069(9) -0.0008(8)
C7 0.0550(13) 0.0382(11) 0.0282(11) -0.0081(9) 0.0107(9) -0.0037(8)
C8 0.0599(14) 0.0357(10) 0.0259(10) -0.0095(9) 0.0012(9) 0.0052(8)
C9 0.0551(13) 0.0403(11) 0.0348(12) 0.0039(9) 0.0001(10) 0.0106(9)
C10 0.0540(12) 0.0274(10) 0.0332(11) 0.0050(8) 0.0100(9) 0.0046(8)
Cl4 0.0734(4) 0.0601(4) 0.0464(4) 0.0235(3) 0.0121(3) -0.0081(3)
Cl5 0.0722(4) 0.0482(3) 0.0296(3) -0.0079(3) 0.0096(3) 0.0002(2)
Cl6 0.0576(4) 0.0807(4) 0.0479(4) 0.0185(3) 0.0120(3) 0.0025(3)
O4 0.0743(11) 0.0463(9) 0.0566(10) 0.0168(8) 0.0131(9) 0.0243(8)
O5 0.0949(13) 0.0260(7) 0.0477(10) 0.0075(8) 0.0205(9) 0.0097(7)
O6 0.0810(11) 0.0235(7) 0.0387(8) -0.0059(7) 0.0148(8) -0.0002(6)
N2 0.0603(11) 0.0224(8) 0.0309(9) -0.0010(7) 0.0081(8) 0.0006(7)
C11 0.0546(13) 0.0357(11) 0.0461(13) 0.0124(9) 0.0241(11) 0.0134(10)
C12 0.0591(13) 0.0281(10) 0.0354(11) 0.0060(9) 0.0113(10) 0.0038(8)
C13 0.0556(12) 0.0230(9) 0.0357(11) 0.0029(8) 0.0104(9) 0.0014(8)
C14 0.0521(12) 0.0266(10) 0.0338(11) 0.0025(8) 0.0141(9) 0.0027(8)
C15 0.0525(12) 0.0250(9) 0.0300(11) -0.0049(8) 0.0110(9) 0.0014(8)
C16 0.0572(13) 0.0297(10) 0.0346(11) 0.0032(9) 0.0145(10) 0.0009(8)
C17 0.0533(13) 0.0375(11) 0.0375(12) 0.0001(9) 0.0063(10) 0.0050(9)
C18 0.0585(13) 0.0337(10) 0.0283(11) -0.0092(9) 0.0106(9) 0.0011(8)
C19 0.0563(13) 0.0400(11) 0.0357(12) -0.0007(9) 0.0171(10) -0.0005(9)
C20 0.0488(12) 0.0370(11) 0.0373(12) -0.0008(9) 0.0134(9) 0.0049(9)

loop_
_atom_type_symbol
_atom_type_description
_atom_type_scat_dispersion_real
_atom_type_scat_dispersion_imag
_atom_type_scat_source
C C 0.0033 0.0016 'International Tables Vol C Tables 4.2.6.8 and 6.1.1.4'
H H 0.0000 0.0000 'International Tables Vol C Tables 4.2.6.8 and 6.1.1.4'
N N 0.0061 0.0033 'International Tables Vol C Tables 4.2.6.8 and 6.1.1.4'
O O 0.0106 0.0060 'International Tables Vol C Tables 4.2.6.8 and 6.1.1.4'
Cl Cl 0.1484 0.1585 'International Tables Vol C Tables 4.2.6.8 and 6.1.1.4'

loop_
_geom_angle_atom_site_label_1
_geom_angle_atom_site_label_2
_geom_angle_atom_site_label_3
_geom_angle
_geom_angle_publ_flag
C1 O2 H1O 114.6(17) ?
C4 N1 C5 122.71(16) y
C4 N1 H1N 122.2(14) ?
C5 N1 H1N 115.1(14) ?
O1 C1 O2 120.79(18) ?
O1 C1 C2 118.22(18) ?
O2 C1 C2 120.99(16) ?
C3 C2 C1 132.10(18) ?
C3 C2 H2 113.9 ?
C1 C2 H2 113.9 ?
C2 C3 C4 127.96(17) ?
C2 C3 H3 116.0 ?
C4 C3 H3 116.0 ?
O3 C4 N1 121.34(18) ?
O3 C4 C3 124.10(16) ?
N1 C4 C3 114.55(16) ?
C10 C5 C6 117.82(17) ?
C10 C5 N1 121.75(17) ?
C6 C5 N1 120.40(18) ?
C5 C6 C7 121.61(19) ?
C5 C6 Cl1 119.38(15) ?
C7 C6 Cl1 119.01(16) ?
C8 C7 C6 118.64(19) ?
C8 C7 H7 120.7 ?
C6 C7 H7 120.7 ?
C7 C8 C9 121.39(18) ?
C7 C8 Cl2 118.89(17) ?
C9 C8 Cl2 119.72(17) ?
C8 C9 C10 118.9(2) ?
C8 C9 H9 120.6 ?
C10 C9 H9 120.6 ?
C5 C10 C9 121.68(19) ?
C5 C10 Cl3 120.25(15) ?
C9 C10 Cl3 118.06(17) ?
C11 O5 H5O 113.6(19) ?
C14 N2 C15 122.62(16) y
C14 N2 H2N 116.6(15) ?
C15 N2 H2N 120.7(15) ?
O4 C11 O5 120.68(19) ?
O4 C11 C12 119.4(2) ?
O5 C11 C12 119.9(2) ?
C13 C12 C11 131.8(2) ?
C13 C12 H12 114.1 ?
C11 C12 H12 114.1 ?
C12 C13 C14 128.21(18) ?
C12 C13 H13 115.9 ?
C14 C13 H13 115.9 ?
O6 C14 N2 121.34(18) ?
O6 C14 C13 124.36(18) ?
N2 C14 C13 114.28(16) ?
C16 C15 C20 117.45(18) ?
C16 C15 N2 120.93(18) ?
C20 C15 N2 121.57(19) ?
C15 C16 C17 121.94(19) ?
C15 C16 Cl4 119.62(15) ?
C17 C16 Cl4 118.42(17) ?
C18 C17 C16 118.5(2) ?
C18 C17 H17 120.7 ?
C16 C17 H17 120.7 ?
C17 C18 C19 121.44(19) ?
C17 C18 Cl5 118.95(18) ?
C19 C18 Cl5 119.59(17) ?
C18 C19 C20 119.2(2) ?
C18 C19 H19 120.4 ?
C20 C19 H19 120.4 ?
C19 C20 C15 121.4(2) ?
C19 C20 Cl6 118.03(17) ?
C15 C20 Cl6 120.54(16) ?

loop_
_geom_bond_atom_site_label_1
_geom_bond_atom_site_label_2
_geom_bond_distance
_geom_bond_publ_flag
Cl1 C6 1.725(2) y
Cl2 C8 1.731(2) y
Cl3 C10 1.730(2) y
O1 C1 1.211(2) y
O2 C1 1.307(2) y
O2 H1O 0.86(2) ?
O3 C4 1.238(2) y
N1 C4 1.340(2) y
N1 C5 1.420(2) y
N1 H1N 0.86(2) ?
C1 C2 1.487(3) ?
C2 C3 1.332(3) ?
C2 H2 0.9500 ?
C3 C4 1.476(3) ?
C3 H3 0.9500 ?
C5 C10 1.383(3) ?
C5 C6 1.389(3) ?
C6 C7 1.391(3) ?
C7 C8 1.373(3) ?
C7 H7 0.9500 ?
C8 C9 1.380(3) ?
C9 C10 1.385(3) ?
C9 H9 0.9500 ?
Cl4 C16 1.725(2) y
Cl5 C18 1.737(2) y
Cl6 C20 1.728(2) y
O4 C11 1.215(3) y
O5 C11 1.310(3) y
O5 H5O 0.83(3) ?
O6 C14 1.238(2) y
N2 C14 1.344(3) y
N2 C15 1.416(2) y
N2 H2N 0.85(2) ?
C11 C12 1.487(3) ?
C12 C13 1.332(3) ?
C12 H12 0.9500 ?
C13 C14 1.483(3) ?
C13 H13 0.9500 ?
C15 C16 1.387(3) ?
C15 C20 1.395(3) ?
C16 C17 1.395(3) ?
C17 C18 1.374(3) ?
C17 H17 0.9500 ?
C18 C19 1.375(3) ?
C19 C20 1.387(3) ?
C19 H19 0.9500 ?

loop_
_geom_hbond_atom_site_label_D
_geom_hbond_atom_site_label_H
_geom_hbond_atom_site_label_A
_geom_hbond_site_symmetry_A
_geom_hbond_distance_DH
_geom_hbond_distance_HA
_geom_hbond_distance_DA
_geom_hbond_angle_DHA
O2 H1O O3 . 0.86(2) 1.64(3) 2.486(2) 167(2)
N1 H1N O4 2_656 0.86(2) 1.99(2) 2.832(2) 166(2)
O5 H5O O6 . 0.83(3) 1.67(3) 2.486(2) 169(3)
N2 H2N O1 2_666 0.85(2) 2.02(2) 2.867(2) 173(2)

loop_
_geom_torsion_atom_site_label_1
_geom_torsion_atom_site_label_2
_geom_torsion_atom_site_label_3
_geom_torsion_atom_site_label_4
_geom_torsion
O1 C1 C2 C3 -177.4(2)
O2 C1 C2 C3 2.9(3)
C1 C2 C3 C4 -1.0(4)
C5 N1 C4 O3 -4.5(3)
C5 N1 C4 C3 175.49(17)
C2 C3 C4 O3 6.5(3)
C2 C3 C4 N1 -173.5(2)
C4 N1 C5 C10 -64.6(3)
C4 N1 C5 C6 117.6(2)
C10 C5 C6 C7 -0.4(3)
N1 C5 C6 C7 177.46(16)
C10 C5 C6 Cl1 -179.75(14)
N1 C5 C6 Cl1 -1.9(2)
C5 C6 C7 C8 0.8(3)
Cl1 C6 C7 C8 -179.86(15)
C6 C7 C8 C9 -0.7(3)
C6 C7 C8 Cl2 -179.78(14)
C7 C8 C9 C10 0.2(3)
Cl2 C8 C9 C10 179.26(15)
C6 C5 C10 C9 -0.1(3)
N1 C5 C10 C9 -177.97(17)
C6 C5 C10 Cl3 178.37(14)
N1 C5 C10 Cl3 0.5(2)
C8 C9 C10 C5 0.3(3)
C8 C9 C10 Cl3 -178.26(15)
O4 C11 C12 C13 171.4(2)
O5 C11 C12 C13 -10.2(4)
C11 C12 C13 C14 -0.6(4)
C15 N2 C14 O6 -4.4(3)
C15 N2 C14 C13 174.37(18)
C12 C13 C14 O6 10.1(4)
C12 C13 C14 N2 -168.6(2)
C14 N2 C15 C16 118.5(2)
C14 N2 C15 C20 -64.1(3)
C20 C15 C16 C17 1.1(3)
N2 C15 C16 C17 178.62(17)
C20 C15 C16 Cl4 -177.37(15)
N2 C15 C16 Cl4 0.2(3)
C15 C16 C17 C18 -0.4(3)
Cl4 C16 C17 C18 178.09(15)
C16 C17 C18 C19 -0.1(3)
C16 C17 C18 Cl5 -178.91(14)
C17 C18 C19 C20 -0.1(3)
Cl5 C18 C19 C20 178.67(15)
C18 C19 C20 C15 0.9(3)
C18 C19 C20 Cl6 -177.91(15)
C16 C15 C20 C19 -1.3(3)
N2 C15 C20 C19 -178.84(17)
C16 C15 C20 Cl6 177.41(14)
N2 C15 C20 Cl6 -0.1(3)

loop_
_cod_related_entry_id
_cod_related_entry_database
_cod_related_entry_code
1 ChemSpider 1371347
